data_4316072
loop_
_publ_author_name
'Fergal Coleman'
'Michael J. Hynes'
'Andrea Erxleben'

_publ_contact_author_address
; National University of Ireland, Galway
  Chemistry Department
  University Road
  Galway
  Ireland
;
_publ_contact_author_email Andrea.Erxleben@nuigalway.ie
_publ_contact_author_fax +353-91-525700
_publ_contact_author_name 'Dr. Andrea Erxleben'
_publ_contact_author_phone +353-91-492483
_publ_section_title
;
 GaIII Complexes as Models for the MIII Site of Purple Acid Phosphatase:
 Ligand Effects on the Hydrolytic Reactivity Toward Bis(2,4-dinitrophenyl)
 phosphate
;
_journal_name_full 'Inorganic Chemistry'
_journal_page_first 6725
_journal_page_last 6733
_journal_paper_doi 10.1021/ic100722w
_journal_volume 49
_journal_year 2010
_chemical_formula_sum 'C28 H36 Ga2 N8 O15'
_chemical_formula_weight 864.09
_chemical_name_systematic
; 
 ? 
;
_space_group_IT_number 14
_symmetry_cell_setting monoclinic
_symmetry_space_group_name_Hall '-P 2ybc'
_symmetry_space_group_name_H-M 'P 1 21/c 1'
_atom_sites_solution_hydrogens geom
_atom_sites_solution_primary direct
_atom_sites_solution_secondary difmap
_audit_creation_method SHELXL-97
_cell_angle_alpha 90.00
_cell_angle_beta 94.478(2)
_cell_angle_gamma 90.00
_cell_formula_units_Z 2
_cell_length_a 12.1675(4)
_cell_length_b 10.1530(3)
_cell_length_c 14.3743(3)
_cell_measurement_reflns_used 3536
_cell_measurement_temperature 298(2)
_cell_measurement_theta_max 26.37
_cell_measurement_theta_min 2.62
_cell_volume 1770.33(9)
_computing_cell_refinement
;
CrysAlisPro, Oxford Diffraction Ltd.,
Version 1.171.33.31 (release 08-01-2009 CrysAlis171 .NET)
(compiled Jan  8 2009,16:24:04)
;
_computing_data_collection
;
CrysAlisPro, Oxford Diffraction Ltd.,
Version 1.171.33.31 (release 08-01-2009 CrysAlis171 .NET)
(compiled Jan  8 2009,16:24:04)
;
_computing_data_reduction
;
CrysAlisPro, Oxford Diffraction Ltd.,
Version 1.171.33.31 (release 08-01-2009 CrysAlis171 .NET)
(compiled Jan  8 2009,16:24:04)
;
_computing_structure_refinement 'SHELXL-97 (Sheldrick, 1997)'
_computing_structure_solution 'SHELXS-97 (Sheldrick, 1990)'
_diffrn_ambient_temperature 298(2)
_diffrn_detector_area_resol_mean 16.1048
_diffrn_measured_fraction_theta_full 0.983
_diffrn_measured_fraction_theta_max 0.979
_diffrn_measurement_device_type 'Goniometer KM4/Xcalibur, detector: Sapphire3'
_diffrn_radiation_monochromator graphite
_diffrn_radiation_source 'Enhance (Mo) X-ray Source'
_diffrn_radiation_type MoK\a
_diffrn_radiation_wavelength 0.71073
_diffrn_reflns_av_R_equivalents 0.0224
_diffrn_reflns_av_sigmaI/netI 0.0340
_diffrn_reflns_limit_h_max 15
_diffrn_reflns_limit_h_min -15
_diffrn_reflns_limit_k_max 12
_diffrn_reflns_limit_k_min -12
_diffrn_reflns_limit_l_max 17
_diffrn_reflns_limit_l_min -17
_diffrn_reflns_number 9049
_diffrn_reflns_theta_full 25.00
_diffrn_reflns_theta_max 26.37
_diffrn_reflns_theta_min 2.62
_exptl_absorpt_coefficient_mu 1.603
_exptl_absorpt_correction_T_max 0.7950
_exptl_absorpt_correction_T_min 0.6449
_exptl_absorpt_correction_type multi-scan
_exptl_absorpt_process_details
;
CrysAlis RED, Oxford Diffraction Ltd.,
Version 1.171.33.31 (release 08-01-2009 CrysAlis171 .NET)
(compiled Jan  8 2009,16:24:04)
Empirical absorption correction using spherical harmonics,
 implemented in SCALE3 ABSPACK scaling algorithm.
;
_exptl_crystal_colour colourless
_exptl_crystal_density_diffrn 1.621
_exptl_crystal_density_method 'not measured'
_exptl_crystal_description cube
_exptl_crystal_F_000 884
_exptl_crystal_size_max 0.30
_exptl_crystal_size_mid 0.20
_exptl_crystal_size_min 0.15
_refine_diff_density_max 1.129
_refine_diff_density_min -0.556
_refine_diff_density_rms 0.092
_refine_ls_extinction_method none
_refine_ls_goodness_of_fit_ref 1.013
_refine_ls_hydrogen_treatment riding
_refine_ls_matrix_type full
_refine_ls_number_parameters 238
_refine_ls_number_reflns 3536
_refine_ls_number_restraints 0
_refine_ls_restrained_S_all 1.013
_refine_ls_R_factor_all 0.0535
_refine_ls_R_factor_gt 0.0387
_refine_ls_shift/su_max 0.006
_refine_ls_shift/su_mean 0.001
_refine_ls_structure_factor_coef Fsqd
_refine_ls_weighting_details 'calc w=1/[\s^2^(Fo^2^)+(0.0856P)^2^+0.0000P] where P=(Fo^2^+2Fc^2^)/3'
_refine_ls_weighting_scheme calc
_refine_ls_wR_factor_gt 0.1150
_refine_ls_wR_factor_ref 0.1195
_reflns_number_gt 2751
_reflns_number_total 3536
_reflns_threshold_expression >2sigma(I)
_cod_data_source_file ic100722w_si_002_4.cif
_cod_data_source_block 6
_cod_depositor_comments
;
The following automatic conversions were performed:
data name '_publ_contact_author_mail' replaced with
'_publ_contact_author_email' as specified in the replacement file
'/home/antanas/src/cod-tools/trunk/data/replacement-values/replacement_tags.lst'.

Automatic conversion script
Id: cif_correct_tags 4998 2017-03-02 13:24:31Z antanas 
;
_cod_database_code 4316072

loop_
_symmetry_equiv_pos_as_xyz
'x, y, z'
'-x, y+1/2, -z+1/2'
'-x, -y, -z'
'x, -y-1/2, z-1/2'

loop_
_atom_site_label
_atom_site_type_symbol
_atom_site_fract_x
_atom_site_fract_y
_atom_site_fract_z
_atom_site_U_iso_or_equiv
_atom_site_adp_type
_atom_site_occupancy
_atom_site_symmetry_multiplicity
_atom_site_calc_flag
_atom_site_refinement_flags
_atom_site_disorder_assembly
_atom_site_disorder_group
Ga1 Ga 0.02533(3) 0.42206(3) 0.416424(19) 0.02012(14) Uani 1 1 d . . .
O1 O 0.0122(2) 0.4349(2) 0.27884(14) 0.0284(5) Uani 1 1 d . . .
O3 O -0.03472(19) 0.58673(18) 0.44543(13) 0.0227(5) Uani 1 1 d . . .
H3 H -0.0614 0.6538 0.4058 0.027 Uiso 1 1 calc R . .
N2 N 0.1901(2) 0.4686(3) 0.41561(17) 0.0283(6) Uani 1 1 d . . .
N1 N -0.1174(2) 0.3121(3) 0.40094(17) 0.0264(6) Uani 1 1 d . . .
N3 N 0.0922(2) 0.2363(2) 0.39521(16) 0.0215(6) Uani 1 1 d . . .
O6 O 0.3283(8) 0.3281(7) 0.1563(6) 0.249(5) Uani 1 1 d . . .
O4 O 0.4634(4) 0.2440(7) 0.2241(4) 0.147(2) Uani 1 1 d . . .
O5 O 0.3250(6) 0.1396(6) 0.1824(6) 0.189(3) Uani 1 1 d . . .
N4 N 0.3739(4) 0.2382(5) 0.1837(3) 0.0661(11) Uani 1 1 d . . .
O2 O 0.0198(3) 0.3135(2) 0.15250(14) 0.0445(7) Uani 1 1 d . . .
O1W O 0.5809(9) 0.4890(11) 0.1499(7) 0.120(3) Uiso 0.50 1 d P . .
O2W O 0.7755(10) 0.4167(9) 0.1197(8) 0.119(3) Uiso 0.50 1 d P . .
O3W O 0.5073(16) 0.4144(14) 0.0247(12) 0.203(7) Uiso 0.50 1 d P . .
C1 C -0.1013(3) 0.1803(3) 0.4048(2) 0.0281(8) Uani 1 1 d . . .
C2 C -0.1869(4) 0.0949(4) 0.3851(3) 0.0440(10) Uani 1 1 d . . .
H2 H -0.1751 0.0044 0.3882 0.053 Uiso 1 1 calc R . .
C3 C -0.2899(4) 0.1436(5) 0.3607(3) 0.0562(12) Uani 1 1 d . . .
H3A H -0.3487 0.0864 0.3469 0.067 Uiso 1 1 calc R . .
C4 C -0.3064(4) 0.2787(5) 0.3566(3) 0.0525(11) Uani 1 1 d . . .
H4 H -0.3760 0.3134 0.3403 0.063 Uiso 1 1 calc R . .
C5 C -0.2180(3) 0.3599(4) 0.3772(2) 0.0383(9) Uani 1 1 d . . .
H5 H -0.2282 0.4506 0.3747 0.046 Uiso 1 1 calc R . .
C7 C 0.0147(3) 0.1385(3) 0.4317(2) 0.0274(8) Uani 1 1 d . . .
H7A H 0.0266 0.1330 0.4991 0.033 Uiso 1 1 calc R . .
H7B H 0.0279 0.0521 0.4059 0.033 Uiso 1 1 calc R . .
C8 C 0.2042(3) 0.2358(3) 0.4458(2) 0.0330(8) Uani 1 1 d . . .
H8A H 0.2476 0.1633 0.4243 0.040 Uiso 1 1 calc R . .
H8B H 0.1983 0.2256 0.5124 0.040 Uiso 1 1 calc R . .
C9 C 0.2579(3) 0.3645(4) 0.4262(2) 0.0349(8) Uani 1 1 d . . .
C10 C 0.3695(4) 0.3794(5) 0.4184(3) 0.0573(12) Uani 1 1 d . . .
H10 H 0.4163 0.3071 0.4257 0.069 Uiso 1 1 calc R . .
C11 C 0.4109(4) 0.5008(6) 0.3998(4) 0.0675(14) Uani 1 1 d . . .
H11 H 0.4862 0.5115 0.3949 0.081 Uiso 1 1 calc R . .
C12 C 0.3417(4) 0.6065(5) 0.3886(3) 0.0556(12) Uani 1 1 d . . .
H12 H 0.3688 0.6895 0.3754 0.067 Uiso 1 1 calc R . .
C13 C 0.2313(3) 0.5877(4) 0.3972(2) 0.0387(9) Uani 1 1 d . . .
H13 H 0.1837 0.6594 0.3901 0.046 Uiso 1 1 calc R . .
C14 C 0.0975(3) 0.2219(3) 0.29277(19) 0.0284(8) Uani 1 1 d . . .
H14A H 0.0656 0.1377 0.2735 0.034 Uiso 1 1 calc R . .
H14B H 0.1742 0.2212 0.2788 0.034 Uiso 1 1 calc R . .
C15 C 0.0380(3) 0.3300(3) 0.23661(19) 0.0268(7) Uani 1 1 d . . .

loop_
_atom_site_aniso_label
_atom_site_aniso_U_11
_atom_site_aniso_U_22
_atom_site_aniso_U_33
_atom_site_aniso_U_23
_atom_site_aniso_U_13
_atom_site_aniso_U_12
Ga1 0.0357(2) 0.0123(2) 0.01250(19) -0.00173(12) 0.00331(13) -0.00012(15)
O1 0.0557(16) 0.0157(11) 0.0138(10) 0.0010(8) 0.0030(10) 0.0061(11)
O3 0.0422(14) 0.0137(10) 0.0121(9) 0.0002(8) 0.0024(8) 0.0059(9)
N2 0.0377(17) 0.0258(14) 0.0215(13) -0.0020(11) 0.0038(11) -0.0053(13)
N1 0.0370(17) 0.0223(14) 0.0200(13) -0.0038(11) 0.0024(11) -0.0013(12)
N3 0.0348(16) 0.0144(12) 0.0155(12) -0.0002(10) 0.0031(10) 0.0014(11)
O6 0.331(12) 0.118(6) 0.268(9) 0.011(6) -0.173(9) 0.056(7)
O4 0.072(4) 0.200(6) 0.162(5) -0.046(4) -0.028(3) 0.024(4)
O5 0.160(7) 0.102(4) 0.310(9) -0.060(5) 0.054(6) -0.060(5)
N4 0.057(3) 0.059(3) 0.081(3) -0.014(2) -0.001(2) 0.016(2)
O2 0.095(2) 0.0237(13) 0.0151(11) -0.0014(9) 0.0021(12) 0.0075(14)
C1 0.047(2) 0.0195(15) 0.0189(15) -0.0026(12) 0.0083(14) -0.0053(15)
C2 0.055(3) 0.029(2) 0.049(2) -0.0062(17) 0.0082(19) -0.0125(19)
C3 0.046(3) 0.051(3) 0.072(3) -0.016(2) 0.007(2) -0.020(2)
C4 0.034(2) 0.066(3) 0.057(3) -0.013(2) -0.0015(19) -0.003(2)
C5 0.040(2) 0.036(2) 0.0385(19) -0.0081(16) 0.0016(16) -0.0011(18)
C7 0.050(2) 0.0140(15) 0.0186(14) 0.0020(12) 0.0034(14) -0.0031(15)
C8 0.041(2) 0.0251(18) 0.0315(17) 0.0004(14) -0.0039(15) 0.0069(16)
C9 0.038(2) 0.036(2) 0.0301(17) -0.0025(15) 0.0007(15) -0.0001(17)
C10 0.044(3) 0.057(3) 0.071(3) -0.001(2) 0.007(2) 0.004(2)
C11 0.046(3) 0.079(4) 0.078(3) -0.003(3) 0.011(2) -0.018(3)
C12 0.058(3) 0.050(3) 0.060(3) -0.001(2) 0.010(2) -0.022(2)
C13 0.050(2) 0.034(2) 0.0327(19) -0.0011(15) 0.0091(16) -0.0108(18)
C14 0.053(2) 0.0164(15) 0.0169(15) -0.0041(12) 0.0090(14) 0.0014(15)
C15 0.048(2) 0.0166(15) 0.0158(14) -0.0021(12) 0.0059(13) -0.0036(15)

loop_
_atom_type_symbol
_atom_type_description
_atom_type_scat_dispersion_real
_atom_type_scat_dispersion_imag
_atom_type_scat_source
C C 0.0033 0.0016 'International Tables Vol C Tables 4.2.6.8 and 6.1.1.4'
H H 0.0000 0.0000 'International Tables Vol C Tables 4.2.6.8 and 6.1.1.4'
Ga Ga 0.2307 1.6083 'International Tables Vol C Tables 4.2.6.8 and 6.1.1.4'
N N 0.0061 0.0033 'International Tables Vol C Tables 4.2.6.8 and 6.1.1.4'
O O 0.0106 0.0060 'International Tables Vol C Tables 4.2.6.8 and 6.1.1.4'

loop_
_geom_angle_atom_site_label_1
_geom_angle_atom_site_label_2
_geom_angle_atom_site_label_3
_geom_angle
_geom_angle_site_symmetry_1
_geom_angle_site_symmetry_3
_geom_angle_publ_flag
O3 Ga1 O1 99.22(8) . . ?
O3 Ga1 O3 79.12(9) . 3_566 ?
O1 Ga1 O3 178.19(9) . 3_566 ?
O3 Ga1 N2 101.08(11) . . ?
O1 Ga1 N2 88.97(10) . . ?
O3 Ga1 N2 92.07(10) 3_566 . ?
O3 Ga1 N1 99.57(11) . . ?
O1 Ga1 N1 85.76(10) . . ?
O3 Ga1 N1 93.78(9) 3_566 . ?
N2 Ga1 N1 159.25(11) . . ?
O3 Ga1 N3 175.60(8) . . ?
O1 Ga1 N3 85.16(9) . . ?
O3 Ga1 N3 96.50(8) 3_566 . ?
N2 Ga1 N3 79.36(11) . . ?
N1 Ga1 N3 80.20(11) . . ?
C15 O1 Ga1 114.64(19) . . ?
Ga1 O3 Ga1 100.88(9) . 3_566 ?
C9 N2 C13 119.8(3) . . ?
C9 N2 Ga1 114.1(2) . . ?
C13 N2 Ga1 125.8(3) . . ?
C5 N1 C1 119.8(3) . . ?
C5 N1 Ga1 125.3(2) . . ?
C1 N1 Ga1 114.4(2) . . ?
C14 N3 C8 112.0(3) . . ?
C14 N3 C7 111.1(2) . . ?
C8 N3 C7 113.8(2) . . ?
C14 N3 Ga1 106.32(18) . . ?
C8 N3 Ga1 106.46(19) . . ?
C7 N3 Ga1 106.60(19) . . ?
O6 N4 O5 117.1(8) . . ?
O6 N4 O4 122.5(7) . . ?
O5 N4 O4 119.7(7) . . ?
N1 C1 C2 120.9(3) . . ?
N1 C1 C7 115.0(3) . . ?
C2 C1 C7 124.2(3) . . ?
C3 C2 C1 119.5(4) . . ?
C2 C3 C4 119.7(4) . . ?
C5 C4 C3 118.5(4) . . ?
N1 C5 C4 121.7(4) . . ?
N3 C7 C1 109.3(3) . . ?
N3 C8 C9 107.4(3) . . ?
N2 C9 C10 120.3(4) . . ?
N2 C9 C8 115.8(3) . . ?
C10 C9 C8 123.9(4) . . ?
C11 C10 C9 119.7(5) . . ?
C10 C11 C12 119.9(5) . . ?
C11 C12 C13 118.7(4) . . ?
N2 C13 C12 121.7(4) . . ?
N3 C14 C15 113.7(2) . . ?
O2 C15 O1 123.5(3) . . ?
O2 C15 C14 118.0(3) . . ?
O1 C15 C14 118.5(3) . . ?

loop_
_geom_bond_atom_site_label_1
_geom_bond_atom_site_label_2
_geom_bond_distance
_geom_bond_site_symmetry_2
_geom_bond_publ_flag
Ga1 O3 1.8843(19) . ?
Ga1 O1 1.976(2) . ?
Ga1 O3 1.9822(19) 3_566 ?
Ga1 N2 2.061(3) . ?
Ga1 N1 2.062(3) . ?
Ga1 N3 2.086(2) . ?
O1 C15 1.277(4) . ?
O3 Ga1 1.9822(19) 3_566 ?
N2 C9 1.341(5) . ?
N2 C13 1.344(4) . ?
N1 C5 1.336(5) . ?
N1 C1 1.353(4) . ?
N3 C14 1.486(3) . ?
N3 C8 1.493(4) . ?
N3 C7 1.493(4) . ?
O6 N4 1.123(7) . ?
O4 N4 1.195(6) . ?
O5 N4 1.164(7) . ?
O2 C15 1.224(3) . ?
C1 C2 1.368(5) . ?
C1 C7 1.495(5) . ?
C2 C3 1.368(6) . ?
C3 C4 1.387(7) . ?
C4 C5 1.369(5) . ?
C8 C9 1.498(5) . ?
C9 C10 1.380(6) . ?
C10 C11 1.366(7) . ?
C11 C12 1.366(7) . ?
C12 C13 1.372(6) . ?
C14 C15 1.513(4) . ?
